data_7016808
loop_
_publ_author_name
'Li, Huijun'
'Yao, Hongchang'
'Zhang, Erpeng'
'Jia, Yanyuan'
'Hou, Hongwei'
'Fan, Yaoting'

_publ_section_title
;
 Crystal structures and magnetism of infinite alternating chains
 arranged by paddle-wheel dinuclear copper and mononuclear copper
 units.
;
_journal_issue 37
_journal_name_full 'Dalton transactions (Cambridge, England : 2003)'
_journal_page_first 9388
_journal_page_last 9393
_journal_paper_doi 10.1039/c1dt10822k
_journal_volume 40
_journal_year 2011
_chemical_formula_sum 'C24 H52 Cu3 N6 O32'
_chemical_formula_weight 1127.34
_chemical_name_systematic
;
?
;
_space_group_IT_number 12
_symmetry_cell_setting monoclinic
_symmetry_space_group_name_Hall '-C 2y'
_symmetry_space_group_name_H-M 'C 1 2/m 1'
_atom_sites_solution_hydrogens geom
_atom_sites_solution_primary direct
_atom_sites_solution_secondary difmap
_audit_creation_method SHELXL-97
_cell_angle_alpha 90.00
_cell_angle_beta 93.32(3)
_cell_angle_gamma 90.00
_cell_formula_units_Z 2
_cell_length_a 23.847(5)
_cell_length_b 11.390(2)
_cell_length_c 8.9114(18)
_cell_measurement_temperature 293(2)
_cell_volume 2416.4(8)
_computing_cell_refinement 'CrystalClear (Rigaku/MSC Inc., 2006)'
_computing_data_collection 'CrystalClear (Rigaku/MSC Inc., 2006)'
_computing_data_reduction 'CrystalClear (Rigaku/MSC Inc., 2006)'
_computing_molecular_graphics SHELXTL
_computing_publication_material SHELXTL
_computing_structure_refinement 'SHELXL-97 (Sheldrick, 1997)'
_computing_structure_solution 'SHELXS-97 (Sheldrick, 1990)'
_diffrn_ambient_temperature 293(2)
_diffrn_measured_fraction_theta_full 0.978
_diffrn_measured_fraction_theta_max 0.978
_diffrn_measurement_device_type 'Rigaku Saturn'
_diffrn_measurement_method dtprofit.ref
_diffrn_radiation_monochromator graphite
_diffrn_radiation_source 'fine-focus sealed tube'
_diffrn_radiation_type MoK\a
_diffrn_radiation_wavelength 0.71073
_diffrn_reflns_av_R_equivalents 0.0690
_diffrn_reflns_av_sigmaI/netI 0.0468
_diffrn_reflns_limit_h_max 28
_diffrn_reflns_limit_h_min -28
_diffrn_reflns_limit_k_max 13
_diffrn_reflns_limit_k_min -13
_diffrn_reflns_limit_l_max 10
_diffrn_reflns_limit_l_min -10
_diffrn_reflns_number 11672
_diffrn_reflns_theta_full 25.00
_diffrn_reflns_theta_max 25.00
_diffrn_reflns_theta_min 2.29
_exptl_absorpt_coefficient_mu 1.408
_exptl_absorpt_correction_T_max 1.0000
_exptl_absorpt_correction_T_min 0.7223
_exptl_absorpt_correction_type multi-scan
_exptl_absorpt_process_details 'Jacobson, R. (1998) Private communication'
_exptl_crystal_colour Colorless
_exptl_crystal_density_diffrn 1.549
_exptl_crystal_density_method 'not measured'
_exptl_crystal_description Prism
_exptl_crystal_F_000 1162
_exptl_crystal_size_max 0.2000
_exptl_crystal_size_mid 0.2000
_exptl_crystal_size_min 0.2000
_refine_diff_density_max 1.129
_refine_diff_density_min -0.465
_refine_diff_density_rms 0.109
_refine_ls_extinction_method none
_refine_ls_goodness_of_fit_ref 1.094
_refine_ls_hydrogen_treatment constr
_refine_ls_matrix_type full
_refine_ls_number_parameters 166
_refine_ls_number_reflns 2203
_refine_ls_number_restraints 0
_refine_ls_restrained_S_all 1.094
_refine_ls_R_factor_all 0.0898
_refine_ls_R_factor_gt 0.0842
_refine_ls_shift/su_max 0.040
_refine_ls_shift/su_mean 0.010
_refine_ls_structure_factor_coef Fsqd
_refine_ls_weighting_details 'calc w=1/[\s^2^(Fo^2^)+(0.1130P)^2^+16.6854P] where P=(Fo^2^+2Fc^2^)/3'
_refine_ls_weighting_scheme calc
_refine_ls_wR_factor_gt 0.2147
_refine_ls_wR_factor_ref 0.2197
_reflns_number_gt 2081
_reflns_number_total 2203
_reflns_threshold_expression >2sigma(I)
_cod_data_source_file c1dt10822k.txt
_cod_data_source_block 1
_cod_depositor_comments
;
The following automatic conversions were performed:

'_symmetry_cell_setting' value 'Monoclinic' changed to 'monoclinic'
according to /home/saulius/struct/CIF-dictionaries/cif_core.dic
dictionary named 'cif_core.dic' version 2.4.1 from
2010-06-29.

'_exptl_absorpt_correction_type' value 'Multi-scan'
changed to 'multi-scan' according to
/home/saulius/struct/CIF-dictionaries/cif_core.dic dictionary named
'cif_core.dic' version 2.4.1 from 2010-06-29.

Automatic conversion script
Id: cif_fix_values 1715 2011-07-08 13:25:40Z adriana 
;
_cod_original_sg_symbol_H-M C2/m
_cod_database_code 7016808

loop_
_symmetry_equiv_pos_as_xyz
'x, y, z'
'-x, y, -z'
'x+1/2, y+1/2, z'
'-x+1/2, y+1/2, -z'
'-x, -y, -z'
'x, -y, z'
'-x+1/2, -y+1/2, -z'
'x+1/2, -y+1/2, z'

loop_
_atom_site_label
_atom_site_type_symbol
_atom_site_fract_x
_atom_site_fract_y
_atom_site_fract_z
_atom_site_U_iso_or_equiv
_atom_site_adp_type
_atom_site_occupancy
_atom_site_symmetry_multiplicity
_atom_site_calc_flag
_atom_site_refinement_flags
Cu1 Cu -0.5000 0.5000 0.0000 0.0429(5) Uani 1 4 d S
Cu2 Cu 0.03032(4) 0.0000 -0.37223(11) 0.0346(4) Uani 1 2 d S
O1 O -0.0249(2) 0.1225(6) -0.3226(5) 0.0633(16) Uani 1 1 d .
O2 O -0.07743(19) 0.1235(4) -0.5390(5) 0.0481(12) Uani 1 1 d .
O3 O -0.4385(2) 0.5000 -0.1371(7) 0.0428(15) Uani 1 2 d S
O4 O -0.3773(3) 0.5000 0.0634(8) 0.064(2) Uani 1 2 d S
O5 O -0.5000 0.6724(7) 0.0000 0.066(2) Uani 1 2 d S
O6 O -0.1198(4) 0.5000 -0.5283(12) 0.093(3) Uani 1 2 d S
O7 O -0.2389(2) 0.2982(5) -0.2363(8) 0.0744(17) Uani 1 1 d .
N1 N -0.2391(3) 0.5000 -0.2304(10) 0.047(2) Uani 1 2 d S
N2 N -0.1815(2) 0.3951(5) -0.3889(7) 0.0510(15) Uani 1 1 d .
C1 C -0.3874(4) 0.5000 -0.0743(11) 0.044(2) Uani 1 2 d S
C2 C -0.3415(4) 0.5000 -0.1879(11) 0.050(3) Uani 1 2 d S
C3 C -0.2819(4) 0.5000 -0.1125(11) 0.050(2) Uani 1 2 d S
H3A H -0.2765 0.4311 -0.0493 0.060 Uiso 0.50 1 d PR
C4 C -0.0667(3) 0.1575(6) -0.4064(8) 0.0427(15) Uani 1 1 d .
C5 C -0.1042(3) 0.2506(7) -0.3391(9) 0.0556(19) Uani 1 1 d .
H5A H -0.1167 0.2216 -0.2442 0.067 Uiso 1 1 calc R
H5B H -0.0821 0.3208 -0.3182 0.067 Uiso 1 1 calc R
C6 C -0.1562(3) 0.2835(7) -0.4414(10) 0.063(2) Uani 1 1 d .
H6A H -0.1453 0.2930 -0.5440 0.075 Uiso 1 1 calc R
H6B H -0.1837 0.2209 -0.4401 0.075 Uiso 1 1 calc R
C7 C -0.1581(5) 0.5000 -0.4408(14) 0.058(3) Uani 1 2 d S
C8 C -0.2207(3) 0.3919(6) -0.2817(9) 0.0483(17) Uani 1 1 d .
H5 H -0.5095 0.6970 0.0798 0.058 Uiso 0.50 1 d PR
H2A H -0.3456 0.4314 -0.2499 0.058 Uiso 0.50 1 d PR
O8 O -0.1118(11) 0.5000 -0.085(3) 0.218(9) Uani 1 2 d S
O9 O -0.3232(5) 0.1300(13) -0.1347(18) 0.200(6) Uani 1 1 d .
O10 O -0.2227(8) 0.0000 -0.2948(19) 0.175(7) Uani 1 2 d S
O11 O -0.0635(5) 0.3045(9) -0.8090(13) 0.148(4) Uani 1 1 d .

loop_
_atom_site_aniso_label
_atom_site_aniso_U_11
_atom_site_aniso_U_22
_atom_site_aniso_U_33
_atom_site_aniso_U_23
_atom_site_aniso_U_13
_atom_site_aniso_U_12
Cu1 0.0285(8) 0.0659(11) 0.0357(9) 0.000 0.0137(6) 0.000
Cu2 0.0272(6) 0.0442(7) 0.0329(6) 0.000 0.0071(4) 0.000
O1 0.045(3) 0.094(4) 0.050(3) -0.014(3) 0.000(2) 0.031(3)
O2 0.043(3) 0.054(3) 0.048(3) -0.011(2) 0.002(2) 0.012(2)
O3 0.023(3) 0.067(4) 0.039(3) 0.000 0.008(2) 0.000
O4 0.045(4) 0.110(7) 0.037(4) 0.000 0.002(3) 0.000
O5 0.088(6) 0.060(5) 0.054(4) 0.000 0.034(4) 0.000
O6 0.077(6) 0.114(8) 0.093(7) 0.000 0.055(6) 0.000
O7 0.060(3) 0.052(3) 0.114(5) 0.006(3) 0.033(3) -0.003(3)
N1 0.026(4) 0.053(5) 0.064(5) 0.000 0.018(4) 0.000
N2 0.036(3) 0.050(3) 0.068(4) -0.006(3) 0.015(3) 0.006(3)
C1 0.036(5) 0.054(6) 0.042(5) 0.000 0.008(4) 0.000
C2 0.023(4) 0.086(7) 0.042(5) 0.000 0.017(4) 0.000
C3 0.026(4) 0.074(7) 0.050(6) 0.000 0.006(4) 0.000
C4 0.035(3) 0.048(4) 0.047(4) -0.004(3) 0.015(3) -0.002(3)
C5 0.041(4) 0.060(5) 0.067(5) -0.009(4) 0.010(3) 0.015(3)
C6 0.046(4) 0.062(5) 0.079(5) -0.023(4) -0.001(4) 0.014(4)
C7 0.043(6) 0.063(7) 0.070(7) 0.000 0.013(5) 0.000
C8 0.030(3) 0.042(4) 0.074(5) 0.002(3) 0.008(3) 0.004(3)
O8 0.25(3) 0.19(2) 0.21(2) 0.000 -0.025(18) 0.000
O9 0.161(11) 0.187(13) 0.244(15) 0.068(11) -0.051(10) -0.030(10)
O10 0.172(16) 0.209(18) 0.140(13) 0.000 -0.033(12) 0.000
O11 0.159(9) 0.119(7) 0.169(9) 0.001(7) 0.045(7) 0.046(7)

loop_
_atom_type_symbol
_atom_type_description
_atom_type_scat_dispersion_real
_atom_type_scat_dispersion_imag
_atom_type_scat_source
C C 0.0033 0.0016 'International Tables Vol C Tables 4.2.6.8 and 6.1.1.4'
H H 0.0000 0.0000 'International Tables Vol C Tables 4.2.6.8 and 6.1.1.4'
Cu Cu 0.3201 1.2651 'International Tables Vol C Tables 4.2.6.8 and 6.1.1.4'
N N 0.0061 0.0033 'International Tables Vol C Tables 4.2.6.8 and 6.1.1.4'
O O 0.0106 0.0060 'International Tables Vol C Tables 4.2.6.8 and 6.1.1.4'

loop_
_geom_angle_atom_site_label_1
_geom_angle_atom_site_label_2
_geom_angle_atom_site_label_3
_geom_angle
_geom_angle_site_symmetry_1
_geom_angle_site_symmetry_3
O3 Cu1 O3 180 . 5_465
O3 Cu1 O5 90 . 5_465
O3 Cu1 O5 90 5_465 5_465
O3 Cu1 O5 90 . .
O3 Cu1 O5 90 5_465 .
O5 Cu1 O5 180 5_465 .
O1 Cu2 O1 89.3(4) . 6
O1 Cu2 O2 89.3(2) . 2_554
O1 Cu2 O2 168.8(2) 6 2_554
O1 Cu2 O2 168.8(2) . 5_554
O1 Cu2 O2 89.3(2) 6 5_554
O2 Cu2 O2 89.8(3) 2_554 5_554
O1 Cu2 O3 88.81(18) . 3_545
O1 Cu2 O3 88.81(18) 6 3_545
O2 Cu2 O3 102.30(17) 2_554 3_545
O2 Cu2 O3 102.30(17) 5_554 3_545
O1 Cu2 Cu2 81.62(15) . 5_554
O1 Cu2 Cu2 81.62(15) 6 5_554
O2 Cu2 Cu2 87.17(14) 2_554 5_554
O2 Cu2 Cu2 87.17(14) 5_554 5_554
O3 Cu2 Cu2 166.50(16) 3_545 5_554
C4 O1 Cu2 126.6(4) . .
C4 O2 Cu2 120.2(4) . 5_554
C1 O3 Cu1 116.4(6) . .
C1 O3 Cu2 131.7(6) . 3_455
Cu1 O3 Cu2 111.9(3) . 3_455
Cu1 O5 H5 110.2 . .
C8 N1 C8 124.2(8) 6_565 .
C8 N1 C3 117.9(4) 6_565 .
C8 N1 C3 117.9(4) . .
C8 N2 C7 123.3(6) . .
C8 N2 C6 119.9(6) . .
C7 N2 C6 116.3(6) . .
O4 C1 O3 123.2(8) . .
O4 C1 C2 123.2(9) . .
O3 C1 C2 113.6(8) . .
C1 C2 C3 112.9(8) . .
C1 C2 H2A 109.1 . .
C3 C2 H2A 108.3 . .
N1 C3 C2 109.9(8) . .
N1 C3 H3A 109.4 . .
C2 C3 H3A 110.1 . .
O2 C4 O1 124.3(6) . .
O2 C4 C5 119.4(6) . .
O1 C4 C5 116.3(6) . .
C6 C5 C4 113.9(6) . .
C6 C5 H5A 108.8 . .
C4 C5 H5A 108.8 . .
C6 C5 H5B 108.8 . .
C4 C5 H5B 108.8 . .
H5A C5 H5B 107.7 . .
N2 C6 C5 110.3(6) . .
N2 C6 H6A 109.6 . .
C5 C6 H6A 109.6 . .
N2 C6 H6B 109.6 . .
C5 C6 H6B 109.6 . .
H6A C6 H6B 108.1 . .
O6 C7 N2 121.9(4) . .
O6 C7 N2 121.9(4) . 6_565
N2 C7 N2 116.1(9) . 6_565
O7 C8 N2 121.3(6) . .
O7 C8 N1 122.3(7) . .
N2 C8 N1 116.4(6) . .

loop_
_geom_bond_atom_site_label_1
_geom_bond_atom_site_label_2
_geom_bond_distance
_geom_bond_site_symmetry_2
Cu1 O3 1.962(6) .
Cu1 O3 1.962(6) 5_465
Cu1 O5 1.964(8) 5_465
Cu1 O5 1.964(8) .
Cu2 O1 1.985(5) .
Cu2 O1 1.985(5) 6
Cu2 O2 1.992(4) 2_554
Cu2 O2 1.992(4) 5_554
Cu2 O3 2.182(6) 3_545
Cu2 Cu2 2.626(2) 5_554
O1 C4 1.275(8) .
O2 C4 1.256(8) .
O2 Cu2 1.992(4) 5_554
O3 C1 1.311(11) .
O3 Cu2 2.182(6) 3_455
O4 C1 1.238(12) .
O5 H5 0.8085 .
O6 C7 1.234(13) .
O7 C8 1.229(9) .
N1 C8 1.394(8) 6_565
N1 C8 1.394(8) .
N1 C3 1.506(12) .
N2 C8 1.375(9) .
N2 C7 1.408(8) .
N2 C6 1.494(9) .
C1 C2 1.535(12) .
C2 C3 1.536(13) .
C2 H2A 0.9591 .
C3 H3A 0.9700 .
C4 C5 1.531(9) .
C5 C6 1.541(11) .
C5 H5A 0.9700 .
C5 H5B 0.9700 .
C6 H6A 0.9700 .
C6 H6B 0.9700 .
C7 N2 1.408(8) 6_565

loop_
_geom_torsion_atom_site_label_1
_geom_torsion_atom_site_label_2
_geom_torsion_atom_site_label_3
_geom_torsion_atom_site_label_4
_geom_torsion
_geom_torsion_site_symmetry_1
_geom_torsion_site_symmetry_4
O1 Cu2 O1 C4 -79.3(7) 6 .
O2 Cu2 O1 C4 89.5(6) 2_554 .
O2 Cu2 O1 C4 3.7(16) 5_554 .
O3 Cu2 O1 C4 -168.2(6) 3_545 .
Cu2 Cu2 O1 C4 2.3(6) 5_554 .
O3 Cu1 O3 C1 180 5_465 .
O5 Cu1 O3 C1 -90 5_465 .
O5 Cu1 O3 C1 90 . .
O3 Cu1 O3 Cu2 0(100) 5_465 3_455
O5 Cu1 O3 Cu2 90 5_465 3_455
O5 Cu1 O3 Cu2 -90. . 3_455
Cu1 O3 C1 O4 0.0 . .
Cu2 O3 C1 O4 180 3_455 .
Cu1 O3 C1 C2 180 . .
Cu2 O3 C1 C2 0.0 3_455 .
O4 C1 C2 C3 0.0 . .
O3 C1 C2 C3 180 . .
C8 N1 C3 C2 89.9(7) 6_565 .
C8 N1 C3 C2 -89.9(7) . .
C1 C2 C3 N1 180 . .
Cu2 O2 C4 O1 3.7(10) 5_554 .
Cu2 O2 C4 C5 -178.6(5) 5_554 .
Cu2 O1 C4 O2 -4.4(11) . .
Cu2 O1 C4 C5 177.9(5) . .
O2 C4 C5 C6 5.9(10) . .
O1 C4 C5 C6 -176.2(7) . .
C8 N2 C6 C5 -87.6(9) . .
C7 N2 C6 C5 85.0(10) . .
C4 C5 C6 N2 -164.6(6) . .
C8 N2 C7 O6 174.3(10) . .
C6 N2 C7 O6 2.0(15) . .
C8 N2 C7 N2 -6.7(15) . 6_565
C6 N2 C7 N2 -179.0(7) . 6_565
C7 N2 C8 O7 -177.9(9) . .
C6 N2 C8 O7 -5.9(11) . .
C7 N2 C8 N1 3.3(12) . .
C6 N2 C8 N1 175.3(7) . .
C8 N1 C8 O7 -178.2(6) 6_565 .
C3 N1 C8 O7 1.5(12) . .
C8 N1 C8 N2 0.5(14) 6_565 .
C3 N1 C8 N2 -179.7(7) . .
